data_4505231
loop_
_publ_author_name
'Curtis, Sean M.'
'Le, Nam'
'Fowler, Frank W.'
'Lauher, Joseph W.'

_publ_section_title
;
 A Rational Approach to the Preparation
 ofPolydipyridyldiacetylenes:&#x2009; An Exercise in Crystal Design
;
_journal_issue 6
_journal_name_full 'Crystal Growth &amp; Design'
_journal_page_first 2313
_journal_paper_doi 10.1021/cg050204x
_journal_volume 5
_journal_year 2005
_chemical_formula_sum 'C28 H32 N4 O6'
_chemical_formula_weight 520.58
_chemical_name_systematic
; 
 ? 
;
_space_group_IT_number 2
_symmetry_cell_setting triclinic
_symmetry_space_group_name_Hall '-P 1'
_symmetry_space_group_name_H-M 'P -1'
_atom_sites_solution_hydrogens geom
_atom_sites_solution_primary direct
_atom_sites_solution_secondary difmap
_audit_creation_method SHELXL-97
_cell_angle_alpha 94.246(4)
_cell_angle_beta 90.234(4)
_cell_angle_gamma 100.533(4)
_cell_formula_units_Z 1
_cell_length_a 5.2263(10)
_cell_length_b 6.9022(13)
_cell_length_c 19.145(4)
_cell_measurement_temperature 293(2)
_cell_volume 677.0(2)
_computing_cell_refinement 'Bruker SMART'
_computing_data_collection 'Bruker SMART'
_computing_data_reduction 'Bruker SHELXTL'
_computing_molecular_graphics 'Bruker SHELXTL'
_computing_publication_material 'Bruker SHELXTL'
_computing_structure_refinement 'SHELXL-97 (Sheldrick, 1997)'
_computing_structure_solution 'SHELXS-97 (Sheldrick, 1990)'
_diffrn_ambient_temperature 293(2)
_diffrn_measured_fraction_theta_full 0.995
_diffrn_measured_fraction_theta_max 0.995
_diffrn_measurement_device_type 'CCD area detector'
_diffrn_measurement_method 'phi and omega scans'
_diffrn_radiation_monochromator graphite
_diffrn_radiation_source 'fine-focus sealed tube'
_diffrn_radiation_type MoK\a
_diffrn_radiation_wavelength 0.71073
_diffrn_reflns_av_R_equivalents 0.0909
_diffrn_reflns_av_sigmaI/netI 0.0964
_diffrn_reflns_limit_h_max 5
_diffrn_reflns_limit_h_min -5
_diffrn_reflns_limit_k_max 7
_diffrn_reflns_limit_k_min -4
_diffrn_reflns_limit_l_max 21
_diffrn_reflns_limit_l_min -20
_diffrn_reflns_number 3136
_diffrn_reflns_theta_full 25.24
_diffrn_reflns_theta_max 25.24
_diffrn_reflns_theta_min 1.07
_exptl_absorpt_coefficient_mu 0.091
_exptl_absorpt_correction_type none
_exptl_crystal_density_diffrn 1.277
_exptl_crystal_density_method 'not measured'
_exptl_crystal_F_000 276
_exptl_crystal_size_max .6
_exptl_crystal_size_mid .2
_exptl_crystal_size_min .1
_refine_diff_density_max 0.244
_refine_diff_density_min -0.229
_refine_diff_density_rms 0.168
_refine_ls_extinction_method none
_refine_ls_goodness_of_fit_ref 1.163
_refine_ls_matrix_type full
_refine_ls_number_parameters 172
_refine_ls_number_reflns 2460
_refine_ls_number_restraints 0
_refine_ls_restrained_S_all 1.163
_refine_ls_R_factor_all 0.2020
_refine_ls_R_factor_gt 0.0629
_refine_ls_shift/su_max 0.000
_refine_ls_shift/su_mean 0.000
_refine_ls_structure_factor_coef Fsqd
_refine_ls_weighting_details 'calc w=1/[\s^2^(Fo^2^)+(0.2000P)^2^+0.0000P] where P=(Fo^2^+2Fc^2^)/3'
_refine_ls_weighting_scheme calc
_refine_ls_wR_factor_gt 0.1771
_refine_ls_wR_factor_ref 0.2082
_reflns_number_gt 1449
_reflns_number_total 2460
_reflns_threshold_expression >2sigma(I)
_cod_data_source_file cg050204xsi20050508_085012.cif
_cod_data_source_block 5-ox:4-pda
_cod_depositor_comments
;
The following automatic conversions were performed:

'_symmetry_cell_setting' value 'Triclinic' changed to 'triclinic'
according to /home/saulius/struct/CIF-dictionaries/cif_core.dic
dictionary named 'cif_core.dic' version 2.4.1 from 2010-06-29.

Automatic conversion script
Id: cif_fix_values 1715 2011-07-08 13:25:40Z adriana 
;
_cod_original_sg_symbol_H-M P-1
_cod_database_code 4505231

loop_
_symmetry_equiv_pos_as_xyz
'x, y, z'
'-x, -y, -z'

loop_
_atom_site_label
_atom_site_type_symbol
_atom_site_fract_x
_atom_site_fract_y
_atom_site_fract_z
_atom_site_U_iso_or_equiv
_atom_site_adp_type
_atom_site_occupancy
_atom_site_symmetry_multiplicity
_atom_site_calc_flag
_atom_site_refinement_flags
O3 O 1.2301(8) 1.3602(6) 0.0233(2) 0.0635(15) Uani 1 1 d .
N2 N 0.7978(9) 1.3103(7) 0.0436(3) 0.0529(16) Uani 1 1 d .
H2 H 0.6550 1.3540 0.0394 0.063 Uiso 1 1 calc R
C8 C 1.0176(12) 1.4115(9) 0.0186(3) 0.0478(17) Uani 1 1 d .
C9 C 0.7947(12) 1.1276(9) 0.0778(3) 0.0555(19) Uani 1 1 d .
H9A H 0.9369 1.1481 0.1118 0.067 Uiso 1 1 calc R
H9B H 0.8239 1.0248 0.0430 0.067 Uiso 1 1 calc R
C10 C 0.5451(12) 1.0588(9) 0.1139(4) 0.0572(19) Uani 1 1 d .
H10A H 0.4004 1.0534 0.0815 0.069 Uiso 1 1 calc R
H10B H 0.5264 1.1529 0.1529 0.069 Uiso 1 1 calc R
C13 C 0.2892(13) 0.5716(10) 0.2023(3) 0.0602(19) Uani 1 1 d .
H13A H 0.2843 0.4813 0.1608 0.072 Uiso 1 1 calc R
H13B H 0.4500 0.5708 0.2277 0.072 Uiso 1 1 calc R
C11 C 0.5359(12) 0.8557(9) 0.1409(3) 0.0565(18) Uani 1 1 d .
H11A H 0.5526 0.7627 0.1014 0.068 Uiso 1 1 calc R
H11B H 0.6851 0.8617 0.1718 0.068 Uiso 1 1 calc R
O1 O 0.0514(12) 0.3095(8) 0.2578(4) 0.110(2) Uani 1 1 d .
H1 H -0.0734 0.2738 0.2826 0.165 Uiso 1 1 calc R
C5 C 0.3624(14) 0.8478(11) 0.4146(4) 0.065(2) Uani 1 1 d .
C12 C 0.2939(12) 0.7774(10) 0.1795(4) 0.0600(19) Uani 1 1 d .
H12A H 0.2808 0.8661 0.2206 0.072 Uiso 1 1 calc R
H12B H 0.1433 0.7756 0.1496 0.072 Uiso 1 1 calc R
O2 O -0.0758(12) 0.5897(9) 0.2740(4) 0.107(2) Uani 1 1 d .
N1 N 0.6683(13) 1.1293(10) 0.3397(3) 0.079(2) Uani 1 1 d .
C2 C 0.0750(15) 0.5717(11) 0.4828(4) 0.072(2) Uani 1 1 d .
C7 C 0.7124(15) 0.9475(13) 0.3379(4) 0.079(2) Uani 1 1 d .
H7 H 0.8485 0.9157 0.3108 0.095 Uiso 1 1 calc R
C14 C 0.0666(15) 0.4960(10) 0.2473(4) 0.061(2) Uani 1 1 d .
C1 C 0.2024(15) 0.6973(11) 0.4519(4) 0.072(2) Uani 1 1 d .
C6 C 0.5670(15) 0.8018(11) 0.3740(4) 0.074(2) Uani 1 1 d .
H6 H 0.6046 0.6749 0.3714 0.088 Uiso 1 1 calc R
C4 C 0.3143(15) 1.0401(11) 0.4169(4) 0.076(2) Uani 1 1 d .
H4 H 0.1797 1.0766 0.4434 0.092 Uiso 1 1 calc R
C3 C 0.4724(18) 1.1754(12) 0.3787(4) 0.086(3) Uani 1 1 d .
H3 H 0.4412 1.3041 0.3801 0.103 Uiso 1 1 calc R

loop_
_atom_site_aniso_label
_atom_site_aniso_U_11
_atom_site_aniso_U_22
_atom_site_aniso_U_33
_atom_site_aniso_U_23
_atom_site_aniso_U_13
_atom_site_aniso_U_12
O3 0.049(3) 0.061(3) 0.083(3) 0.030(3) 0.020(2) 0.008(2)
N2 0.039(3) 0.050(3) 0.071(4) 0.033(3) 0.012(2) 0.002(3)
C8 0.050(4) 0.040(3) 0.057(4) 0.014(3) 0.020(3) 0.012(3)
C9 0.048(4) 0.052(4) 0.069(4) 0.031(4) 0.019(3) 0.005(3)
C10 0.043(3) 0.057(4) 0.073(4) 0.024(4) 0.022(3) 0.007(3)
C13 0.055(4) 0.058(4) 0.066(4) 0.019(4) 0.021(3) 0.001(4)
C11 0.047(4) 0.057(4) 0.067(4) 0.029(4) 0.013(3) 0.002(3)
O1 0.113(5) 0.076(4) 0.143(5) 0.049(4) 0.064(4) 0.002(4)
C5 0.066(5) 0.062(4) 0.060(4) 0.013(4) 0.005(4) -0.007(4)
C12 0.045(4) 0.054(4) 0.082(5) 0.025(4) 0.023(3) 0.004(3)
O2 0.091(4) 0.085(4) 0.150(6) 0.031(4) 0.071(4) 0.016(4)
N1 0.082(4) 0.067(4) 0.083(5) 0.024(4) 0.020(4) -0.008(4)
C2 0.070(5) 0.068(4) 0.072(5) 0.014(4) 0.021(4) -0.004(4)
C7 0.067(5) 0.084(6) 0.085(6) 0.031(5) 0.016(4) 0.002(5)
C14 0.069(4) 0.053(4) 0.060(4) 0.023(4) 0.013(4) 0.002(4)
C1 0.072(5) 0.068(4) 0.068(5) 0.017(4) 0.021(4) -0.010(4)
C6 0.069(5) 0.061(4) 0.085(5) 0.013(4) 0.026(4) -0.006(4)
C4 0.071(5) 0.071(5) 0.085(5) 0.017(5) 0.023(4) 0.003(4)
C3 0.100(7) 0.062(5) 0.092(6) 0.017(5) 0.015(5) -0.004(5)

loop_
_atom_type_symbol
_atom_type_description
_atom_type_scat_dispersion_real
_atom_type_scat_dispersion_imag
_atom_type_scat_source
C C 0.0033 0.0016 'International Tables Vol C Tables 4.2.6.8 and 6.1.1.4'
H H 0.0000 0.0000 'International Tables Vol C Tables 4.2.6.8 and 6.1.1.4'
N N 0.0061 0.0033 'International Tables Vol C Tables 4.2.6.8 and 6.1.1.4'
O O 0.0106 0.0060 'International Tables Vol C Tables 4.2.6.8 and 6.1.1.4'

loop_
_geom_angle_atom_site_label_1
_geom_angle_atom_site_label_2
_geom_angle_atom_site_label_3
_geom_angle
_geom_angle_site_symmetry_3
C8 N2 C9 121.6(5) .
O3 C8 N2 123.2(5) .
O3 C8 C8 122.3(7) 2_785
N2 C8 C8 114.5(7) 2_785
N2 C9 C10 113.2(5) .
C9 C10 C11 111.7(5) .
C14 C13 C12 115.0(6) .
C12 C11 C10 115.1(5) .
C6 C5 C4 118.3(7) .
C6 C5 C1 120.2(7) .
C4 C5 C1 121.4(7) .
C13 C12 C11 113.0(5) .
C7 N1 C3 118.5(7) .
C1 C2 C2 178.8(12) 2_566
N1 C7 C6 123.2(8) .
O2 C14 O1 121.5(7) .
O2 C14 C13 125.8(6) .
O1 C14 C13 112.6(7) .
C2 C1 C5 178.7(10) .
C7 C6 C5 118.9(8) .
C3 C4 C5 118.2(8) .
N1 C3 C4 122.9(8) .

loop_
_geom_bond_atom_site_label_1
_geom_bond_atom_site_label_2
_geom_bond_distance
_geom_bond_site_symmetry_2
O3 C8 1.230(7) .
N2 C8 1.341(7) .
N2 C9 1.461(7) .
C8 C8 1.498(11) 2_785
C9 C10 1.495(8) .
C10 C11 1.522(8) .
C13 C14 1.491(9) .
C13 C12 1.513(9) .
C11 C12 1.502(8) .
O1 C14 1.305(8) .
C5 C6 1.394(10) .
C5 C4 1.393(11) .
C5 C1 1.444(10) .
O2 C14 1.168(8) .
N1 C7 1.315(10) .
N1 C3 1.341(10) .
C2 C1 1.189(10) .
C2 C2 1.358(14) 2_566
C7 C6 1.377(10) .
C4 C3 1.384(10) .
